data_1531188
loop_
_publ_author_name
'Bronger, W.'
'Boehmer, M.'
'Mueller, P.'

_publ_section_title
;
 Magnetic properties of the ternary sulfide Na6 Mn S4
;
_journal_name_full 'Journal of Alloys Compd.'
_journal_page_first 116
_journal_page_last 120
_journal_volume 338
_journal_year 2002
_chemical_formula_sum 'Mn Na6 S4'
_chemical_name_systematic 'Na6 (Mn S4)'
_space_group_IT_number 186
_symmetry_space_group_name_Hall 'P 6c -2c'
_symmetry_space_group_name_H-M 'P 63 m c'
_cell_angle_alpha 90
_cell_angle_beta 90
_cell_angle_gamma 120
_cell_formula_units_Z 2
_cell_length_a 8.996
_cell_length_b 8.996
_cell_length_c 6.951
_cell_volume 487.166
_citation_journal_id_ASTM JALCEU
_cod_data_source_file Bronger_JALCEU_2002_461.cif
_cod_data_source_block Mn1Na6S4
_cod_original_cell_volume 487.1659
_cod_original_formula_sum 'Mn1 Na6 S4'
_cod_database_code 1531188

loop_
_symmetry_equiv_pos_as_xyz
x,y,z
x-y,x,z+1/2
-y,x-y,z
-x,-y,z+1/2
-x+y,-x,z
y,-x+y,z+1/2
y,x,z+1/2
-x+y,y,z
-x,-x+y,z+1/2
-y,-x,z
x-y,-y,z+1/2
x,x-y,z

loop_
_atom_site_label
_atom_site_type_symbol
_atom_site_fract_x
_atom_site_fract_y
_atom_site_fract_z
_atom_site_occupancy
_atom_site_U_iso_or_equiv
Na2 Na+1 0.533 0.467 0.378 1 0.0
Na1 Na+1 0.145 0.855 0.542 1 0.0
S1 S-2 0.3333 0.6667 0.601 1 0.0
Mn1 Mn+2 0.3333 0.6667 0.25 1 0.0
S2 S-2 0.184 0.816 0.147 1 0.0
